data_4304966
loop_
_publ_author_name
'Rui-Bo Zhang'
'Zhao-Ji Li'
'Ye-Yan Qin'
'Jian-Kai Cheng'
'Jian Zhang'
'Yuan-Gen Yao'

_publ_contact_author_address
;
The State Key Laboratory of Structure Chemistry, 
Fujian Institute of Research on the Structure of Matter, 
the Chinese Academy of Sciences,
Fuzhou, Fujian, 350002
P. R. China
;
_publ_contact_author_email yyg@fjirsm.ac.cn
_publ_contact_author_fax 86-591-83714946
_publ_contact_author_name 'Yuan-Gen Yao'
_publ_contact_author_phone 86-591-83711523
_publ_section_title
;
Synthesis, Structure, and Physical Properties of a New Anions-Controlled
Cd(II)-Guanazole (3,5-Diamino-1,2,4-triazole) Hybrid Family
;
_journal_name_full 'Inorganic Chemistry'
_journal_page_first 4861
_journal_page_last 4876
_journal_paper_doi 10.1021/ic8001042
_journal_volume 47
_journal_year 2008
_chemical_formula_moiety 'C12 H28 Cd3 N30 O2'
_chemical_formula_sum 'C12 H28 Cd3 N30 O2'
_chemical_formula_weight 961.87
_chemical_name_systematic
; 
 ? 
;
_space_group_IT_number 5
_symmetry_cell_setting monoclinic
_symmetry_space_group_name_Hall 'C 2y'
_symmetry_space_group_name_H-M 'C 1 2 1'
_atom_sites_solution_hydrogens geom
_atom_sites_solution_primary direct
_atom_sites_solution_secondary difmap
_audit_creation_method SHELXL-97
_cell_angle_alpha 90.00
_cell_angle_beta 116.062(6)
_cell_angle_gamma 90.00
_cell_formula_units_Z 2
_cell_length_a 12.577(7)
_cell_length_b 15.320(7)
_cell_length_c 8.170(4)
_cell_measurement_reflns_used 2145
_cell_measurement_temperature 294.1500
_cell_measurement_theta_max 27.4719
_cell_measurement_theta_min 2.7754
_cell_volume 1414.1(12)
_computing_cell_refinement SAINT
_computing_data_collection SMART
_computing_data_reduction SAINT
_computing_structure_refinement 'SHELXL-97 (Sheldrick, 1997)'
_computing_structure_solution 'SHELXS-97 (Sheldrick, 1990)'
_diffrn_ambient_temperature 294.1500
_diffrn_detector_area_resol_mean 14.6306
_diffrn_measured_fraction_theta_full 0.996
_diffrn_measured_fraction_theta_max 0.996
_diffrn_measurement_device_type 'SMART CCD'
_diffrn_measurement_method dtprofit.ref
_diffrn_radiation_monochromator graphite
_diffrn_radiation_source 'fine-focus sealed tube'
_diffrn_radiation_type MoK\a
_diffrn_radiation_wavelength 0.71073
_diffrn_reflns_av_R_equivalents 0.0290
_diffrn_reflns_av_sigmaI/netI 0.0538
_diffrn_reflns_limit_h_max 16
_diffrn_reflns_limit_h_min -14
_diffrn_reflns_limit_k_max 12
_diffrn_reflns_limit_k_min -19
_diffrn_reflns_limit_l_max 10
_diffrn_reflns_limit_l_min -10
_diffrn_reflns_number 1674
_diffrn_reflns_theta_full 27.44
_diffrn_reflns_theta_max 27.44
_diffrn_reflns_theta_min 2.78
_diffrn_standards_decay_% 0
_diffrn_standards_interval_count 0
_diffrn_standards_interval_time .
_diffrn_standards_number 0
_exptl_absorpt_coefficient_mu 2.312
_exptl_absorpt_correction_T_max 1.0000
_exptl_absorpt_correction_T_min 0.9023
_exptl_absorpt_correction_type multi-scan
_exptl_absorpt_process_details SADABS
_exptl_crystal_colour Colorless
_exptl_crystal_density_diffrn 2.259
_exptl_crystal_density_method 'not measured'
_exptl_crystal_description Prism
_exptl_crystal_F_000 940
_exptl_crystal_size_max 0.1500
_exptl_crystal_size_mid 0.0300
_exptl_crystal_size_min 0.0200
_refine_diff_density_max 0.634
_refine_diff_density_min -0.464
_refine_diff_density_rms 0.091
_refine_ls_abs_structure_details 'Flack H D (1983), Acta Cryst. A39, 876-881'
_refine_ls_abs_structure_Flack 0.02(3)
_refine_ls_extinction_method none
_refine_ls_goodness_of_fit_ref 1.006
_refine_ls_hydrogen_treatment mixed
_refine_ls_matrix_type full
_refine_ls_number_parameters 251
_refine_ls_number_reflns 2396
_refine_ls_number_restraints 3
_refine_ls_restrained_S_all 1.007
_refine_ls_R_factor_all 0.0243
_refine_ls_R_factor_gt 0.0227
_refine_ls_shift/su_max 0.000
_refine_ls_shift/su_mean 0.000
_refine_ls_structure_factor_coef Fsqd
_refine_ls_weighting_details 'calc w=1/[\s^2^(Fo^2^)+(0.0265P)^2^+0.0000P] where P=(Fo^2^+2Fc^2^)/3'
_refine_ls_weighting_scheme calc
_refine_ls_wR_factor_gt 0.0474
_refine_ls_wR_factor_ref 0.0484
_reflns_number_gt 2309
_reflns_number_total 2396
_reflns_threshold_expression >2sigma(I)
_cod_data_source_file ic8001042-file004_1.cif
_cod_data_source_block 1
_cod_depositor_comments
;
The following automatic conversions were performed:
'_symmetry_cell_setting' value 'Monoclinic' changed to 'monoclinic'
according to '/home/saulius/struct/CIF-dictionaries/cif_core.dic'
dictionary named 'cif_core.dic' version 2.4.1 from
2010-06-29.

'_exptl_absorpt_correction_type' value 'Multi-scan' changed
to 'multi-scan' according to
'/home/saulius/struct/CIF-dictionaries/cif_core.dic' dictionary named
'cif_core.dic' version 2.4.1 from 2010-06-29.

Automatic conversion script
Id: cif_fix_enum 1527 2010-12-29 10:47:43Z saulius 
;
_cod_original_sg_symbol_H-M 'C 2'
_cod_database_code 4304966

loop_
_symmetry_equiv_pos_as_xyz
'x, y, z'
'-x, y, -z'
'x+1/2, y+1/2, z'
'-x+1/2, y+1/2, -z'

loop_
_atom_site_label
_atom_site_type_symbol
_atom_site_fract_x
_atom_site_fract_y
_atom_site_fract_z
_atom_site_U_iso_or_equiv
_atom_site_adp_type
_atom_site_occupancy
_atom_site_symmetry_multiplicity
_atom_site_calc_flag
_atom_site_refinement_flags
_atom_site_disorder_assembly
_atom_site_disorder_group
Cd1 Cd -0.5000 0.22973(3) 0.0000 0.02236(11) Uani 1 2 d S . .
Cd2 Cd -0.49795(3) 0.63863(3) 0.25503(4) 0.01312(7) Uani 1 1 d . . .
O1 O -0.4863(5) 0.1541(5) 0.2379(7) 0.077(2) Uani 1 1 d D . .
C1 C -0.4970(4) 0.4300(3) 0.1309(7) 0.0153(8) Uani 1 1 d . . .
C3 C -0.2431(4) 0.2428(4) -0.0311(6) 0.0162(11) Uani 1 1 d . . .
C4 C -0.2391(4) 0.2533(3) -0.2844(7) 0.0185(11) Uani 1 1 d . . .
C5 C -0.2536(4) 0.5354(4) 0.5371(6) 0.0223(12) Uani 1 1 d . . .
C6 C -0.2551(4) 0.5297(3) 0.7900(6) 0.0197(11) Uani 1 1 d . . .
C7 C -0.5067(4) 0.8498(3) 0.3673(6) 0.0154(9) Uani 1 1 d . . .
N1 N -0.5000 0.3747(3) 0.0000 0.0150(11) Uani 1 2 d S . .
N2 N -0.4988(3) 0.5132(3) 0.0868(5) 0.0193(8) Uani 1 1 d . . .
N3 N -0.4895(3) 0.4014(3) 0.2976(6) 0.0231(9) Uani 1 1 d . . .
H3A H -0.4857 0.4388 0.3786 0.028 Uiso 1 1 calc R . .
H3B H -0.4887 0.3465 0.3195 0.028 Uiso 1 1 calc R . .
N4 N -0.3065(3) 0.2772(3) -0.1991(5) 0.0216(9) Uani 1 1 d . . .
N5 N -0.1478(3) 0.1992(2) -0.0132(5) 0.0190(9) Uani 1 1 d . . .
N6 N -0.1453(3) 0.2065(2) -0.1814(4) 0.0176(9) Uani 1 1 d . . .
N7 N -0.2823(4) 0.2479(3) 0.1062(6) 0.0243(11) Uani 1 1 d . . .
N8 N -0.2711(4) 0.2725(4) -0.4649(6) 0.0307(12) Uani 1 1 d . . .
N9 N -0.2195(4) 0.5162(3) 0.9752(6) 0.0304(11) Uani 1 1 d . . .
N10 N -0.2204(5) 0.5218(4) 0.3979(7) 0.0472(16) Uani 1 1 d . . .
N11 N -0.3499(3) 0.5765(2) 0.5136(5) 0.0183(9) Uani 1 1 d . . .
N12 N -0.3512(3) 0.5737(2) 0.6855(5) 0.0200(9) Uani 1 1 d . . .
N13 N -0.1891(3) 0.5039(3) 0.7064(5) 0.0230(9) Uani 1 1 d . . .
N14 N -0.5035(3) 0.7663(2) 0.4123(4) 0.0161(8) Uani 1 1 d . . .
N15 N -0.5000 0.9059(4) 0.5000 0.0193(12) Uani 1 2 d S . .
N16 N -0.5152(3) 0.8784(3) 0.2016(5) 0.0211(9) Uani 1 1 d . . .
H16A H -0.5186 0.8411 0.1206 0.025 Uiso 1 1 calc R . .
H16B H -0.5169 0.9334 0.1795 0.025 Uiso 1 1 calc R . .
H9A H -0.184(5) 0.468(4) 1.009(6) 0.023(14) Uiso 1 1 d . . .
H10B H -0.251(5) 0.558(4) 0.305(8) 0.036(17) Uiso 1 1 d . . .
H9B H -0.263(5) 0.556(4) 1.030(7) 0.036(16) Uiso 1 1 d . . .
H8B H -0.323(6) 0.306(4) -0.526(8) 0.043 Uiso 1 1 d . . .
H8A H -0.221(5) 0.270(4) -0.494(8) 0.028(16) Uiso 1 1 d . . .
H10A H -0.160(6) 0.492(4) 0.417(7) 0.044(17) Uiso 1 1 d . . .
H7A H -0.271(5) 0.314(4) 0.151(8) 0.045(17) Uiso 1 1 d . . .
H7B H -0.231(6) 0.234(7) 0.215(10) 0.06(2) Uiso 1 1 d . . .
H1WA H -0.550(4) 0.179(4) 0.238(10) 0.070 Uiso 1 1 d D . .
H1WB H -0.425(4) 0.163(5) 0.343(5) 0.070 Uiso 1 1 d D . .

loop_
_atom_site_aniso_label
_atom_site_aniso_U_11
_atom_site_aniso_U_22
_atom_site_aniso_U_33
_atom_site_aniso_U_23
_atom_site_aniso_U_13
_atom_site_aniso_U_12
Cd1 0.0272(2) 0.0159(2) 0.0272(2) 0.000 0.01486(19) 0.000
Cd2 0.01362(12) 0.01406(13) 0.01228(10) -0.00006(12) 0.00625(8) 0.00036(12)
O1 0.072(4) 0.102(6) 0.066(3) 0.039(3) 0.040(3) 0.032(4)
C1 0.0129(19) 0.017(2) 0.0151(17) 0.0009(16) 0.0052(15) 0.0010(16)
C3 0.016(2) 0.016(3) 0.017(2) 0.0008(19) 0.0071(17) 0.003(2)
C4 0.019(2) 0.019(3) 0.017(2) 0.0016(19) 0.0076(18) 0.0075(19)
C5 0.019(2) 0.028(4) 0.021(2) -0.002(2) 0.0109(19) 0.002(2)
C6 0.020(2) 0.022(3) 0.018(2) 0.000(2) 0.0087(19) -0.002(2)
C7 0.014(2) 0.013(2) 0.019(2) -0.0010(19) 0.0068(18) -0.0042(19)
N1 0.015(3) 0.007(3) 0.023(3) 0.000 0.009(2) 0.000
N2 0.029(2) 0.017(2) 0.0173(18) 0.0040(16) 0.0145(16) -0.0030(18)
N3 0.038(3) 0.014(2) 0.0221(18) 0.000(2) 0.0172(17) -0.0012(19)
N4 0.018(2) 0.028(2) 0.0201(18) 0.0046(17) 0.0099(17) 0.0080(18)
N5 0.0115(19) 0.024(2) 0.0224(18) -0.0006(15) 0.0082(15) 0.0011(15)
N6 0.0166(19) 0.020(2) 0.0172(16) 0.0013(15) 0.0081(15) 0.0037(15)
N7 0.019(2) 0.035(3) 0.021(2) 0.001(2) 0.0104(18) 0.0071(19)
N8 0.020(2) 0.049(3) 0.022(2) 0.016(2) 0.008(2) 0.014(2)
N9 0.037(3) 0.038(3) 0.017(2) 0.008(2) 0.012(2) 0.019(2)
N10 0.044(3) 0.076(4) 0.031(3) 0.025(3) 0.026(2) 0.039(3)
N11 0.020(2) 0.021(2) 0.0138(17) 0.0030(15) 0.0071(16) 0.0054(16)
N12 0.020(2) 0.024(2) 0.0180(17) -0.0010(15) 0.0109(16) 0.0066(16)
N13 0.017(2) 0.029(2) 0.0219(18) 0.0018(17) 0.0075(16) 0.0052(18)
N14 0.019(2) 0.0158(19) 0.0141(17) -0.0041(15) 0.0080(15) -0.0003(16)
N15 0.023(3) 0.017(3) 0.018(2) 0.000 0.010(2) 0.000
N16 0.031(2) 0.014(2) 0.0195(18) 0.001(2) 0.0128(16) -0.0020(18)

loop_
_atom_type_symbol
_atom_type_description
_atom_type_scat_dispersion_real
_atom_type_scat_dispersion_imag
_atom_type_scat_source
C C 0.0033 0.0016 'International Tables Vol C Tables 4.2.6.8 and 6.1.1.4'
H H 0.0000 0.0000 'International Tables Vol C Tables 4.2.6.8 and 6.1.1.4'
Cd Cd -0.8075 1.2024 'International Tables Vol C Tables 4.2.6.8 and 6.1.1.4'
N N 0.0061 0.0033 'International Tables Vol C Tables 4.2.6.8 and 6.1.1.4'
O O 0.0106 0.0060 'International Tables Vol C Tables 4.2.6.8 and 6.1.1.4'

loop_
_geom_angle_atom_site_label_1
_geom_angle_atom_site_label_2
_geom_angle_atom_site_label_3
_geom_angle
_geom_angle_site_symmetry_1
_geom_angle_site_symmetry_3
_geom_angle_publ_flag
O1 Cd1 O1 116.5(4) 2_455 . ?
O1 Cd1 N1 121.7(2) 2_455 . ?
O1 Cd1 N1 121.7(2) . . ?
O1 Cd1 N7 90.79(16) 2_455 . ?
O1 Cd1 N7 95.91(17) . . ?
N1 Cd1 N7 83.62(11) . . ?
O1 Cd1 N7 95.91(17) 2_455 2_455 ?
O1 Cd1 N7 90.79(16) . 2_455 ?
N1 Cd1 N7 83.62(11) . 2_455 ?
N7 Cd1 N7 167.2(2) . 2_455 ?
O1 Cd1 H1WA 126.5(16) 2_455 . ?
O1 Cd1 H1WA 21.5(8) . . ?
N1 Cd1 H1WA 108.6(14) . . ?
N7 Cd1 H1WA 112.8(13) . . ?
N7 Cd1 H1WA 71.5(11) 2_455 . ?
N11 Cd2 N14 92.76(13) . . ?
N11 Cd2 N2 89.61(13) . . ?
N14 Cd2 N2 177.63(14) . . ?
N11 Cd2 N5 178.51(14) . 3_455 ?
N14 Cd2 N5 88.68(13) . 3_455 ?
N2 Cd2 N5 88.96(13) . 3_455 ?
N11 Cd2 N12 92.04(14) . 2_456 ?
N14 Cd2 N12 91.07(12) . 2_456 ?
N2 Cd2 N12 88.75(13) . 2_456 ?
N5 Cd2 N12 88.34(13) 3_455 2_456 ?
N11 Cd2 N6 90.89(13) . 4_455 ?
N14 Cd2 N6 88.97(12) . 4_455 ?
N2 Cd2 N6 91.08(12) . 4_455 ?
N5 Cd2 N6 88.72(13) 3_455 4_455 ?
N12 Cd2 N6 177.06(14) 2_456 4_455 ?
Cd1 O1 H1WA 93(5) . . ?
Cd1 O1 H1WB 118(5) . . ?
H1WA O1 H1WB 110(7) . . ?
N2 C1 N1 113.4(4) . . ?
N2 C1 N3 123.7(4) . . ?
N1 C1 N3 122.8(5) . . ?
N5 C3 N4 114.2(4) . . ?
N5 C3 N7 123.7(4) . . ?
N4 C3 N7 121.9(4) . . ?
N6 C4 N4 113.7(4) . . ?
N6 C4 N8 123.8(4) . . ?
N4 C4 N8 122.3(5) . . ?
N11 C5 N13 115.2(4) . . ?
N11 C5 N10 123.1(4) . . ?
N13 C5 N10 121.6(5) . . ?
N12 C6 N13 114.6(4) . . ?
N12 C6 N9 123.1(4) . . ?
N13 C6 N9 122.2(5) . . ?
N14 C7 N15 113.9(4) . . ?
N14 C7 N16 123.8(4) . . ?
N15 C7 N16 122.3(4) . . ?
C1 N1 C1 102.3(6) 2_455 . ?
C1 N1 Cd1 128.8(3) 2_455 . ?
C1 N1 Cd1 128.8(3) . . ?
C1 N2 N2 105.4(3) . 2_455 ?
C1 N2 Cd2 129.1(3) . . ?
N2 N2 Cd2 125.48(9) 2_455 . ?
C1 N3 H3A 120.0 . . ?
C1 N3 H3B 120.0 . . ?
H3A N3 H3B 120.0 . . ?
C3 N4 C4 101.1(4) . . ?
C3 N5 N6 105.2(3) . . ?
C3 N5 Cd2 128.0(3) . 3_545 ?
N6 N5 Cd2 126.3(2) . 3_545 ?
C4 N6 N5 105.7(3) . . ?
C4 N6 Cd2 129.9(3) . 4_445 ?
N5 N6 Cd2 124.3(2) . 4_445 ?
C3 N7 Cd1 115.5(3) . . ?
C3 N7 H7A 106(3) . . ?
Cd1 N7 H7A 101(3) . . ?
C3 N7 H7B 116(5) . . ?
Cd1 N7 H7B 122(5) . . ?
H7A N7 H7B 87(7) . . ?
C4 N8 H8B 125(4) . . ?
C4 N8 H8A 115(4) . . ?
H8B N8 H8A 113(6) . . ?
C6 N9 H9A 111(3) . . ?
C6 N9 H9B 114(3) . . ?
H9A N9 H9B 132(5) . . ?
C5 N10 H10B 116(4) . . ?
C5 N10 H10A 120(4) . . ?
H10B N10 H10A 121(5) . . ?
C5 N11 N12 104.7(3) . . ?
C5 N11 Cd2 130.9(3) . . ?
N12 N11 Cd2 124.3(3) . . ?
C6 N12 N11 104.6(3) . . ?
C6 N12 Cd2 132.0(3) . 2_456 ?
N11 N12 Cd2 123.4(3) . 2_456 ?
C6 N13 C5 100.8(4) . . ?
C7 N14 N14 105.4(2) . 2_456 ?
C7 N14 Cd2 130.8(3) . . ?
N14 N14 Cd2 123.73(9) 2_456 . ?
C7 N15 C7 101.5(5) . 2_456 ?
C7 N16 H16A 120.0 . . ?
C7 N16 H16B 120.0 . . ?
H16A N16 H16B 120.0 . . ?

loop_
_geom_bond_atom_site_label_1
_geom_bond_atom_site_label_2
_geom_bond_distance
_geom_bond_site_symmetry_2
_geom_bond_publ_flag
Cd1 O1 2.204(5) 2_455 ?
Cd1 O1 2.204(5) . ?
Cd1 N1 2.220(5) . ?
Cd1 N7 2.498(4) . ?
Cd1 N7 2.498(4) 2_455 ?
Cd1 H1WA 2.42(7) . ?
Cd2 N11 2.319(4) . ?
Cd2 N14 2.358(4) . ?
Cd2 N2 2.360(4) . ?
Cd2 N5 2.363(4) 3_455 ?
Cd2 N12 2.374(4) 2_456 ?
Cd2 N6 2.375(4) 4_455 ?
O1 H1WA 0.89(2) . ?
O1 H1WB 0.88(2) . ?
C1 N2 1.322(6) . ?
C1 N1 1.352(6) . ?
C1 N3 1.394(6) . ?
C3 N5 1.323(6) . ?
C3 N4 1.354(6) . ?
C3 N7 1.412(6) . ?
C4 N6 1.320(6) . ?
C4 N4 1.362(6) . ?
C4 N8 1.379(7) . ?
C5 N11 1.302(6) . ?
C5 N13 1.348(6) . ?
C5 N10 1.388(6) . ?
C6 N12 1.318(6) . ?
C6 N13 1.345(6) . ?
C6 N9 1.392(6) . ?
C7 N14 1.326(6) . ?
C7 N15 1.356(6) . ?
C7 N16 1.381(5) . ?
N1 C1 1.352(6) 2_455 ?
N2 N2 1.405(6) 2_455 ?
N3 H3A 0.8600 . ?
N3 H3B 0.8600 . ?
N5 N6 1.393(5) . ?
N5 Cd2 2.363(4) 3_545 ?
N6 Cd2 2.375(4) 4_445 ?
N7 H7A 1.06(6) . ?
N7 H7B 0.87(7) . ?
N8 H8B 0.81(7) . ?
N8 H8A 0.77(6) . ?
N9 H9A 0.84(6) . ?
N9 H9B 1.05(6) . ?
N10 H10B 0.88(6) . ?
N10 H10A 0.83(6) . ?
N11 N12 1.412(5) . ?
N12 Cd2 2.374(4) 2_456 ?
N14 N14 1.397(6) 2_456 ?
N15 C7 1.356(6) 2_456 ?
N16 H16A 0.8600 . ?
N16 H16B 0.8600 . ?

loop_
_geom_hbond_atom_site_label_D
_geom_hbond_atom_site_label_H
_geom_hbond_atom_site_label_A
_geom_hbond_distance_DH
_geom_hbond_distance_HA
_geom_hbond_distance_DA
_geom_hbond_angle_DHA
_geom_hbond_site_symmetry_A
N3 H3B N4 0.86 2.55 3.007(6) 114.1 2_455
O1 H1WA N4 0.89(2) 2.26(3) 3.118(8) 162(6) 2_455
N16 H16A N5 0.86 2.65 3.290(6) 132.6 3_455
N16 H16B N13 0.86 2.57 3.028(6) 114.0 4_456
N9 H9B N5 1.05(6) 2.44(7) 3.347(6) 145(4) 4_456
N16 H16B N9 0.86 2.67 3.210(7) 121.7 3_454
N9 H9A N16 0.84(6) 2.44(6) 3.210(7) 153(5) 3_546
N10 H10B N6 0.88(6) 2.60(7) 3.371(7) 148(5) 4_455
N8 H8B N3 0.81(7) 2.43(7) 3.245(7) 175(6) 1_554
N8 H8A N14 0.77(6) 2.60(6) 3.289(7) 150(5) 4_445
N10 H10A N15 0.83(6) 2.25(7) 3.083(7) 173(5) 3_545
N7 H7B N14 0.87(7) 2.64(7) 3.305(6) 134(7) 3_545
N7 H7B N12 0.87(7) 2.65(11) 3.213(6) 124(8) 4_446
O1 H1WB N8 0.88(2) 2.51(5) 3.277(9) 145(7) 1_556
